data_4320235
loop_
_publ_author_name
'Vladimir Kolesnichenko'
'Mark H. Mason'
'Jeff B. Botts'
'Alix M. Botts'
'Timothy E. Baroni'
'Joseph A. Heppert'
'Arnold L. Rheingold'
'Louise Liable-Sands'
'Glenn P. A. Yap'

_publ_section_title
;
 Tungsten Oxo Salicylate Complexes from Tungsten Hexachloride Reactions
 Systems
;
_journal_name_full 'Inorganic Chemistry'
_journal_page_first 5010
_journal_page_last 5016
_journal_paper_doi 10.1021/ic001456k
_journal_volume 40
_journal_year 2001
_chemical_formula_sum 'C18 H17 Cl1.86 O7.14 W'
_chemical_formula_weight 597.34
_chemical_name_systematic
;
 ?
;
_space_group_IT_number 14
_symmetry_cell_setting monoclinic
_symmetry_space_group_name_Hall '-P 2ybc'
_symmetry_space_group_name_H-M 'P 1 21/c 1'
_atom_sites_solution_hydrogens geom
_atom_sites_solution_primary direct
_atom_sites_solution_secondary difmap
_audit_creation_method SHELXL-97
_cell_angle_alpha 90.00
_cell_angle_beta 93.5660(10)
_cell_angle_gamma 90.00
_cell_formula_units_Z 4
_cell_length_a 9.97010(10)
_cell_length_b 15.67030(10)
_cell_length_c 12.5001(2)
_cell_measurement_temperature 293(2)
_cell_measurement_theta_max 28.0
_cell_measurement_theta_min 2.0
_cell_volume 1949.17(4)
_computing_cell_refinement 'Siemens SAINT'
_computing_data_collection 'Siemens SMART'
_computing_data_reduction 'Siemens SAINT'
_computing_molecular_graphics 'Siemens SHELXTL'
_computing_publication_material 'Siemens SHELXTL'
_computing_structure_refinement 'SHELXL-97 (Sheldrick, 1997)'
_computing_structure_solution 'SHELXS-97 (Sheldrick, 1990)'
_diffrn_ambient_temperature 293(2)
_diffrn_measured_fraction_theta_full 0.988
_diffrn_measured_fraction_theta_max 0.988
_diffrn_measurement_device_type 'Siemens P4_CCD'
_diffrn_measurement_method 'omega/phi scans'
_diffrn_radiation_monochromator graphite
_diffrn_radiation_source 'fine-focus sealed tube'
_diffrn_radiation_type MoK\a
_diffrn_radiation_wavelength 0.71073
_diffrn_reflns_av_R_equivalents 0.0510
_diffrn_reflns_av_sigmaI/netI 0.0444
_diffrn_reflns_limit_h_max 11
_diffrn_reflns_limit_h_min -12
_diffrn_reflns_limit_k_max 19
_diffrn_reflns_limit_k_min -19
_diffrn_reflns_limit_l_max 15
_diffrn_reflns_limit_l_min -15
_diffrn_reflns_number 10644
_diffrn_reflns_theta_full 26.00
_diffrn_reflns_theta_max 26.00
_diffrn_reflns_theta_min 2.60
_exptl_absorpt_coefficient_mu 6.220
_exptl_absorpt_correction_T_max 0.3693
_exptl_absorpt_correction_T_min 0.1899
_exptl_absorpt_correction_type SADABS
_exptl_crystal_colour Red
_exptl_crystal_density_diffrn 2.036
_exptl_crystal_density_method 'not measured'
_exptl_crystal_description Block
_exptl_crystal_F_000 1151
_exptl_crystal_size_max 0.40
_exptl_crystal_size_mid 0.30
_exptl_crystal_size_min 0.20
_refine_diff_density_max 0.852
_refine_diff_density_min -1.243
_refine_diff_density_rms 0.145
_refine_ls_extinction_method none
_refine_ls_goodness_of_fit_ref 1.010
_refine_ls_hydrogen_treatment mixed
_refine_ls_matrix_type full
_refine_ls_number_parameters 253
_refine_ls_number_reflns 3791
_refine_ls_number_restraints 0
_refine_ls_restrained_S_all 1.010
_refine_ls_R_factor_all 0.0299
_refine_ls_R_factor_gt 0.0232
_refine_ls_shift/su_max 0.001
_refine_ls_shift/su_mean 0.000
_refine_ls_structure_factor_coef Fsqd
_refine_ls_weighting_details 'calc w=1/[\s^2^(Fo^2^)+(0.0300P)^2^+0.0000P] where P=(Fo^2^+2Fc^2^)/3'
_refine_ls_weighting_scheme calc
_refine_ls_wR_factor_gt 0.0573
_refine_ls_wR_factor_ref 0.0594
_reflns_number_gt 3370
_reflns_number_total 3791
_reflns_threshold_expression >2sigma(I)
_cod_data_source_file ic001456k_1.cif
_cod_data_source_block jhep04r
_cod_depositor_comments
;
The following automatic conversions were performed:

'_symmetry_cell_setting' value 'Monoclinic' changed to 'monoclinic'
according to the built-in table from CIF Core dictionary named
'cif_core.dic' version 2.4.1 from 2010-06-29.

Automatic conversion script
Id: cif_fix_values 1646 2011-03-28 12:23:43Z adriana 
;
_cod_database_code 4320235

loop_
_symmetry_equiv_pos_as_xyz
'x, y, z'
'-x, y+1/2, -z+1/2'
'-x, -y, -z'
'x, -y-1/2, z-1/2'

loop_
_atom_site_label
_atom_site_type_symbol
_atom_site_fract_x
_atom_site_fract_y
_atom_site_fract_z
_atom_site_U_iso_or_equiv
_atom_site_adp_type
_atom_site_occupancy
_atom_site_symmetry_multiplicity
_atom_site_calc_flag
_atom_site_refinement_flags
_atom_site_disorder_assembly
_atom_site_disorder_group
W W -0.299948(13) 0.024840(8) 0.226111(11) 0.02781(7) Uani 1 1 d . . .
Cl1 Cl -0.35524(11) -0.05295(7) 0.07123(9) 0.0504(3) Uani 1 1 d . . .
ClO Cl -0.41432(11) 0.13504(7) 0.18474(10) 0.0463(3) Uani 0.93 1 d P . .
O2 O -0.4271(3) -0.03238(16) 0.3071(2) 0.0362(6) Uani 1 1 d . . .
O3 O -0.1846(2) -0.09570(17) 0.2664(2) 0.0387(6) Uani 1 1 d . . .
O4 O -0.1365(3) -0.22393(17) 0.3309(2) 0.0438(7) Uani 1 1 d . . .
H4B H -0.0725 -0.2175 0.2936 0.066 Uiso 1 1 calc R . .
O5 O -0.1336(2) 0.05509(16) 0.17285(19) 0.0299(5) Uani 1 1 d . . .
O6 O -0.2139(3) 0.05872(19) 0.3649(2) 0.0391(6) Uani 1 1 d . . .
O7 O -0.0687(3) 0.0990(2) 0.4952(2) 0.0529(8) Uani 1 1 d . . .
C1 C -0.4317(3) -0.0972(2) 0.3776(3) 0.0291(7) Uani 1 1 d . . .
C2 C -0.3310(3) -0.1606(2) 0.3873(3) 0.0283(7) Uani 1 1 d . . .
C3 C -0.2118(3) -0.1577(2) 0.3236(3) 0.0314(8) Uani 1 1 d . . .
C4 C -0.5418(3) -0.1014(2) 0.4389(3) 0.0340(8) Uani 1 1 d . . .
H4A H -0.6086 -0.0600 0.4314 0.041 Uiso 1 1 calc R . .
C5 C -0.5528(4) -0.1671(2) 0.5113(3) 0.0389(9) Uani 1 1 d . . .
H5A H -0.6265 -0.1694 0.5533 0.047 Uiso 1 1 calc R . .
C6 C -0.4550(4) -0.2298(2) 0.5221(3) 0.0422(9) Uani 1 1 d . . .
H6A H -0.4637 -0.2739 0.5709 0.051 Uiso 1 1 calc R . .
C7 C -0.3456(4) -0.2271(2) 0.4612(3) 0.0360(8) Uani 1 1 d . . .
H7A H -0.2805 -0.2696 0.4687 0.043 Uiso 1 1 calc R . .
C8 C -0.0054(3) 0.0608(2) 0.2178(3) 0.0255(7) Uani 1 1 d . . .
C9 C 0.0185(3) 0.0705(2) 0.3274(3) 0.0302(7) Uani 1 1 d . . .
C10 C -0.0882(4) 0.0776(2) 0.4032(3) 0.0354(8) Uani 1 1 d . . .
C11 C 0.1523(4) 0.0791(3) 0.3680(3) 0.0418(9) Uani 1 1 d . . .
H11A H 0.1710 0.0862 0.4413 0.050 Uiso 1 1 calc R . .
C12 C 0.2558(4) 0.0773(3) 0.3006(4) 0.0445(10) Uani 1 1 d . . .
H12A H 0.3440 0.0828 0.3285 0.053 Uiso 1 1 calc R . .
C13 C 0.2296(4) 0.0672(3) 0.1917(3) 0.0399(9) Uani 1 1 d . . .
H13A H 0.3003 0.0660 0.1465 0.048 Uiso 1 1 calc R . .
C14 C 0.0990(3) 0.0588(2) 0.1496(3) 0.0321(8) Uani 1 1 d . . .
H14A H 0.0812 0.0520 0.0762 0.038 Uiso 1 1 calc R . .
O21 O 0.0637(3) -0.21950(17) 0.2155(2) 0.0406(6) Uani 1 1 d . . .
C21 C 0.1764(4) -0.1713(3) 0.2629(4) 0.0475(10) Uani 1 1 d . . .
H21A H 0.2184 -0.2012 0.3241 0.057 Uiso 1 1 calc R . .
H21B H 0.1477 -0.1154 0.2858 0.057 Uiso 1 1 calc R . .
C22 C 0.2709(4) -0.1638(3) 0.1751(4) 0.0499(11) Uani 1 1 d . . .
H22A H 0.3344 -0.2108 0.1777 0.060 Uiso 1 1 calc R . .
H22B H 0.3204 -0.1106 0.1807 0.060 Uiso 1 1 calc R . .
C23 C 0.1807(5) -0.1666(4) 0.0717(4) 0.0593(13) Uani 1 1 d . . .
H23A H 0.1797 -0.1118 0.0357 0.071 Uiso 1 1 calc R . .
H23B H 0.2114 -0.2098 0.0233 0.071 Uiso 1 1 calc R . .
C24 C 0.0430(5) -0.1884(3) 0.1074(4) 0.0491(10) Uani 1 1 d . . .
H24A H -0.0140 -0.1382 0.1052 0.059 Uiso 1 1 calc R . .
H24B H 0.0009 -0.2318 0.0613 0.059 Uiso 1 1 calc R . .

loop_
_atom_site_aniso_label
_atom_site_aniso_U_11
_atom_site_aniso_U_22
_atom_site_aniso_U_33
_atom_site_aniso_U_23
_atom_site_aniso_U_13
_atom_site_aniso_U_12
W 0.02198(9) 0.03050(9) 0.03132(10) 0.00585(6) 0.00460(6) 0.00133(5)
Cl1 0.0500(6) 0.0532(6) 0.0473(6) -0.0101(5) -0.0023(5) -0.0127(5)
ClO 0.0350(5) 0.0435(6) 0.0605(7) 0.0129(5) 0.0043(5) 0.0051(5)
O2 0.0263(13) 0.0388(14) 0.0441(16) 0.0129(12) 0.0075(11) 0.0035(11)
O3 0.0310(13) 0.0361(14) 0.0511(17) 0.0121(12) 0.0189(12) 0.0064(11)
O4 0.0376(15) 0.0336(14) 0.0626(19) 0.0100(13) 0.0224(13) 0.0068(12)
O5 0.0231(12) 0.0383(13) 0.0283(13) 0.0049(10) 0.0024(9) -0.0032(10)
O6 0.0300(13) 0.0578(17) 0.0299(14) -0.0019(12) 0.0055(10) 0.0075(13)
O7 0.0589(18) 0.070(2) 0.0302(15) -0.0135(14) 0.0054(13) -0.0038(16)
C1 0.0250(16) 0.0277(17) 0.0349(19) 0.0023(14) 0.0031(13) -0.0026(13)
C2 0.0268(17) 0.0272(16) 0.0310(18) -0.0013(14) 0.0028(14) -0.0025(14)
C3 0.0272(17) 0.0261(17) 0.041(2) 0.0011(15) 0.0037(14) 0.0020(14)
C4 0.0279(18) 0.0330(18) 0.042(2) -0.0015(16) 0.0082(15) -0.0009(15)
C5 0.041(2) 0.0362(19) 0.042(2) -0.0016(17) 0.0183(17) -0.0032(17)
C6 0.050(2) 0.0310(19) 0.047(2) 0.0073(17) 0.0173(18) -0.0035(17)
C7 0.038(2) 0.0297(18) 0.041(2) 0.0021(16) 0.0068(16) 0.0006(16)
C8 0.0228(16) 0.0225(15) 0.0311(18) 0.0037(13) 0.0014(13) -0.0003(13)
C9 0.0288(17) 0.0295(17) 0.0320(18) -0.0009(15) -0.0004(14) 0.0037(15)
C10 0.038(2) 0.0362(19) 0.0314(19) -0.0007(16) 0.0014(15) 0.0048(16)
C11 0.036(2) 0.043(2) 0.044(2) 0.0007(19) -0.0098(17) -0.0036(18)
C12 0.0237(18) 0.050(2) 0.058(3) 0.004(2) -0.0050(17) -0.0043(18)
C13 0.0286(18) 0.040(2) 0.052(2) 0.0044(19) 0.0087(16) -0.0041(17)
C14 0.0307(18) 0.0313(17) 0.035(2) 0.0040(15) 0.0069(15) -0.0016(15)
O21 0.0364(14) 0.0391(15) 0.0473(17) 0.0046(12) 0.0106(12) 0.0049(12)
C21 0.043(2) 0.050(2) 0.050(3) -0.002(2) 0.0090(19) 0.008(2)
C22 0.041(2) 0.048(2) 0.063(3) 0.000(2) 0.018(2) 0.0043(19)
C23 0.070(3) 0.066(3) 0.044(3) 0.008(2) 0.023(2) 0.020(3)
C24 0.052(3) 0.053(3) 0.042(2) 0.000(2) 0.0022(19) 0.010(2)

loop_
_atom_type_symbol
_atom_type_description
_atom_type_scat_dispersion_real
_atom_type_scat_dispersion_imag
_atom_type_scat_source
C C 0.0033 0.0016 'International Tables Vol C Tables 4.2.6.8 and 6.1.1.4'
H H 0.0000 0.0000 'International Tables Vol C Tables 4.2.6.8 and 6.1.1.4'
O O 0.0106 0.0060 'International Tables Vol C Tables 4.2.6.8 and 6.1.1.4'
Cl Cl 0.1484 0.1585 'International Tables Vol C Tables 4.2.6.8 and 6.1.1.4'
W W -0.8490 6.8722 'International Tables Vol C Tables 4.2.6.8 and 6.1.1.4'

loop_
_geom_angle_atom_site_label_1
_geom_angle_atom_site_label_2
_geom_angle_atom_site_label_3
_geom_angle
_geom_angle_site_symmetry_1
_geom_angle_site_symmetry_3
_geom_angle_publ_flag
O5 W O2 159.94(11) . . ?
O5 W O6 84.16(11) . . ?
O2 W O6 85.77(12) . . ?
O5 W ClO 100.43(8) . . ?
O2 W ClO 98.53(8) . . ?
O6 W ClO 101.23(9) . . ?
O5 W O3 80.90(10) . . ?
O2 W O3 80.39(10) . . ?
O6 W O3 80.80(11) . . ?
ClO W O3 177.65(7) . . ?
O5 W Cl1 90.34(8) . . ?
O2 W Cl1 93.71(9) . . ?
O6 W Cl1 161.27(9) . . ?
ClO W Cl1 97.36(4) . . ?
O3 W Cl1 80.66(8) . . ?
C1 O2 W 139.2(2) . . ?
C3 O3 W 131.0(2) . . ?
C8 O5 W 133.8(2) . . ?
C10 O6 W 136.1(2) . . ?
O2 C1 C4 117.4(3) . . ?
O2 C1 C2 122.2(3) . . ?
C4 C1 C2 120.4(3) . . ?
C7 C2 C1 118.4(3) . . ?
C7 C2 C3 119.9(3) . . ?
C1 C2 C3 121.7(3) . . ?
O3 C3 O4 121.7(3) . . ?
O3 C3 C2 123.2(3) . . ?
O4 C3 C2 115.2(3) . . ?
C5 C4 C1 119.8(3) . . ?
C4 C5 C6 120.6(4) . . ?
C7 C6 C5 120.3(4) . . ?
C6 C7 C2 120.4(4) . . ?
O5 C8 C9 120.9(3) . . ?
O5 C8 C14 117.7(3) . . ?
C9 C8 C14 121.4(3) . . ?
C8 C9 C11 118.0(3) . . ?
C8 C9 C10 123.9(3) . . ?
C11 C9 C10 118.0(3) . . ?
O7 C10 O6 119.5(4) . . ?
O7 C10 C9 123.8(3) . . ?
O6 C10 C9 116.7(3) . . ?
C12 C11 C9 120.7(4) . . ?
C11 C12 C13 120.4(3) . . ?
C12 C13 C14 120.2(4) . . ?
C13 C14 C8 119.3(3) . . ?
C24 O21 C21 105.6(3) . . ?
O21 C21 C22 104.4(4) . . ?
C21 C22 C23 104.7(4) . . ?
C24 C23 C22 104.7(4) . . ?
O21 C24 C23 105.9(3) . . ?

loop_
_geom_bond_atom_site_label_1
_geom_bond_atom_site_label_2
_geom_bond_distance
_geom_bond_site_symmetry_2
_geom_bond_publ_flag
W O5 1.885(2) . ?
W O2 1.896(3) . ?
W O6 1.960(3) . ?
W ClO 2.1158(10) . ?
W O3 2.252(3) . ?
W Cl1 2.3248(10) . ?
O2 C1 1.348(4) . ?
O3 C3 1.246(4) . ?
O4 C3 1.282(4) . ?
O5 C8 1.367(4) . ?
O6 C10 1.346(4) . ?
O7 C10 1.203(4) . ?
C1 C4 1.378(5) . ?
C1 C2 1.413(5) . ?
C2 C7 1.405(5) . ?
C2 C3 1.471(5) . ?
C4 C5 1.380(5) . ?
C5 C6 1.384(6) . ?
C6 C7 1.370(5) . ?
C8 C9 1.384(5) . ?
C8 C14 1.387(5) . ?
C9 C11 1.404(5) . ?
C9 C10 1.472(5) . ?
C11 C12 1.372(6) . ?
C12 C13 1.379(6) . ?
C13 C14 1.380(5) . ?
O21 C24 1.440(5) . ?
O21 C21 1.449(5) . ?
C21 C22 1.495(6) . ?
C22 C23 1.529(7) . ?
C23 C24 1.508(7) . ?
